data_7201610
loop_
_publ_author_name
'Arnold, Kenny'
'Batsanov, Andrei S.'
'Davies, Bryan'
'Whiting, Andrew'

_publ_section_title
;
 Synthesis, evaluation and application of novel bifunctional
 N,N-di-isopropylbenzylamineboronic acid catalysts for direct amide
 formation between carboxylic acids and amines
;
_journal_issue 1
_journal_name_full 'Green Chemistry'
_journal_page_first 124
_journal_paper_doi 10.1039/b712008g
_journal_volume 10
_journal_year 2008
_chemical_formula_moiety 'C13 H21 B F N O2'
_chemical_formula_sum 'C13 H21 B F N O2'
_chemical_formula_weight 253.12
_chemical_melting_point 384
_chemical_name_common 'N,N-Diisopropyl-3-fluorobenzylamine-2-boronic acid'
_chemical_name_systematic
;
N,N-Diisopropyl-3-fluorobenzylamine-2-boronic acid
;
_space_group_IT_number 14
_symmetry_cell_setting monoclinic
_symmetry_space_group_name_Hall '-P 2ybc'
_symmetry_space_group_name_H-M 'P 1 21/c 1'
_atom_sites_solution_hydrogens geom
_atom_sites_solution_primary direct
_atom_sites_solution_secondary difmap
_audit_creation_method SHELXL-97
_cell_angle_alpha 90.00
_cell_angle_beta 110.97(1)
_cell_angle_gamma 90.00
_cell_formula_units_Z 4
_cell_length_a 13.748(2)
_cell_length_b 7.701(1)
_cell_length_c 13.781(2)
_cell_measurement_reflns_used 9668
_cell_measurement_temperature 120(2)
_cell_measurement_theta_max 28.97
_cell_measurement_theta_min 2.99
_cell_volume 1362.4(3)
_computing_cell_refinement 'SAINT version 6.45A (Bruker, 2003)'
_computing_data_collection 'SMART version 5.049 (Bruker, 1998)'
_computing_data_reduction 'SAINT version 6.45A (Bruker, 2003)'
_computing_molecular_graphics 'SHELXTL version 6.14 (Bruker, 2003)'
_computing_publication_material 'SHELXTL version 6.14 (Bruker, 2003)'
_computing_structure_refinement 'SHELXTL version 6.14 (Bruker, 2003)'
_computing_structure_solution 'SHELXTL version 6.14 (Bruker, 2003)'
_diffrn_ambient_temperature 120(2)
_diffrn_detector_area_resol_mean 8
_diffrn_measured_fraction_theta_full 0.998
_diffrn_measured_fraction_theta_max 0.998
_diffrn_measurement_device_type 'Siemens SMART 1K CCD area detector'
_diffrn_measurement_method '\w scans'
_diffrn_radiation_monochromator graphite
_diffrn_radiation_source 'fine-focus sealed tube'
_diffrn_radiation_type MoK\a
_diffrn_radiation_wavelength 0.71073
_diffrn_reflns_av_R_equivalents 0.0418
_diffrn_reflns_av_sigmaI/netI 0.0254
_diffrn_reflns_limit_h_max 18
_diffrn_reflns_limit_h_min -18
_diffrn_reflns_limit_k_max 10
_diffrn_reflns_limit_k_min -10
_diffrn_reflns_limit_l_max 18
_diffrn_reflns_limit_l_min -18
_diffrn_reflns_number 15676
_diffrn_reflns_theta_full 28.97
_diffrn_reflns_theta_max 28.97
_diffrn_reflns_theta_min 1.59
_diffrn_standards_number 0
_exptl_absorpt_coefficient_mu 0.090
_exptl_absorpt_correction_type none
_exptl_crystal_colour colourless
_exptl_crystal_density_diffrn 1.234
_exptl_crystal_density_method 'not measured'
_exptl_crystal_description parallelepiped
_exptl_crystal_F_000 544
_exptl_crystal_size_max 0.4
_exptl_crystal_size_mid 0.3
_exptl_crystal_size_min 0.2
_refine_diff_density_max 0.352
_refine_diff_density_min -0.176
_refine_diff_density_rms 0.039
_refine_ls_extinction_method none
_refine_ls_goodness_of_fit_ref 1.033
_refine_ls_hydrogen_treatment refall
_refine_ls_matrix_type full
_refine_ls_number_parameters 247
_refine_ls_number_reflns 3616
_refine_ls_number_restraints 0
_refine_ls_restrained_S_all 1.033
_refine_ls_R_factor_all 0.0436
_refine_ls_R_factor_gt 0.0374
_refine_ls_shift/su_max 0.000
_refine_ls_shift/su_mean 0.000
_refine_ls_structure_factor_coef Fsqd
_refine_ls_weighting_details 'calc w=1/[\s^2^(Fo^2^)+(0.0591P)^2^+0.3439P] where P=(Fo^2^+2Fc^2^)/3'
_refine_ls_weighting_scheme calc
_refine_ls_wR_factor_gt 0.1019
_refine_ls_wR_factor_ref 0.1070
_reflns_number_gt 3192
_reflns_number_total 3616
_reflns_threshold_expression I>2\s(I)
_cod_data_source_file b712008g.txt
_cod_data_source_block (6a)
_cod_depositor_comments
;
The following automatic conversions were performed:
'_symmetry_cell_setting' value 'Monoclinic' changed to 'monoclinic'
according to '/home/saulius/struct/CIF-dictionaries/cif_core.dic'
dictionary named 'cif_core.dic' version 2.4.1 from 2010-06-29.

Automatic conversion script
Id: cif_fix_enum 1527 2010-12-29 10:47:43Z saulius 
;
_cod_original_sg_symbol_H-M 'P 21/c'
_cod_database_code 7201610

loop_
_symmetry_equiv_pos_as_xyz
'x, y, z'
'-x, y+1/2, -z+1/2'
'-x, -y, -z'
'x, -y-1/2, z-1/2'

loop_
_atom_site_label
_atom_site_type_symbol
_atom_site_fract_x
_atom_site_fract_y
_atom_site_fract_z
_atom_site_U_iso_or_equiv
_atom_site_adp_type
_atom_site_occupancy
_atom_site_symmetry_multiplicity
_atom_site_calc_flag
_atom_site_refinement_flags
_atom_site_disorder_assembly
_atom_site_disorder_group
F F 0.81079(5) 0.31412(9) 0.51898(5) 0.02841(16) Uani 1 1 d . . .
N N 0.69617(6) 0.63667(10) 0.81339(6) 0.01613(16) Uani 1 1 d . . .
B B 0.65058(8) 0.43779(14) 0.59035(8) 0.0189(2) Uani 1 1 d . . .
O1 O 0.59332(5) 0.55515(9) 0.62006(5) 0.02116(16) Uani 1 1 d . . .
H01 H 0.6296(14) 0.600(2) 0.6885(15) 0.055(5) Uiso 1 1 d . . .
O2 O 0.61039(6) 0.35851(11) 0.49633(6) 0.02744(18) Uani 1 1 d . . .
H02 H 0.5441(14) 0.389(2) 0.4621(14) 0.049(5) Uiso 1 1 d . . .
C1 C 0.80205(7) 0.39633(12) 0.77483(7) 0.01691(18) Uani 1 1 d . . .
C2 C 0.76569(7) 0.38654(12) 0.66466(7) 0.01719(18) Uani 1 1 d . . .
C3 C 0.83762(8) 0.32127(13) 0.62388(7) 0.0207(2) Uani 1 1 d . . .
C4 C 0.93654(8) 0.26248(15) 0.68130(9) 0.0262(2) Uani 1 1 d . . .
H4 H 0.9809(11) 0.2115(19) 0.6450(11) 0.031(4) Uiso 1 1 d . . .
C5 C 0.96898(8) 0.27205(15) 0.78838(9) 0.0272(2) Uani 1 1 d . . .
H5 H 1.0396(13) 0.231(2) 0.8319(12) 0.038(4) Uiso 1 1 d . . .
C6 C 0.90243(8) 0.33999(13) 0.83429(8) 0.0217(2) Uani 1 1 d . . .
H6 H 0.9252(11) 0.3459(18) 0.9094(11) 0.026(3) Uiso 1 1 d . . .
C7 C 0.73473(7) 0.45559(12) 0.83498(7) 0.01801(19) Uani 1 1 d . . .
H71 H 0.6734(10) 0.3810(17) 0.8193(10) 0.021(3) Uiso 1 1 d . . .
H72 H 0.7760(10) 0.4395(17) 0.9098(10) 0.022(3) Uiso 1 1 d . . .
C8 C 0.62479(8) 0.68238(13) 0.87061(8) 0.0209(2) Uani 1 1 d . . .
H8 H 0.6262(10) 0.8092(18) 0.8751(10) 0.022(3) Uiso 1 1 d . . .
C9 C 0.51343(8) 0.62887(15) 0.80617(10) 0.0279(2) Uani 1 1 d . . .
H91 H 0.4891(12) 0.687(2) 0.7362(12) 0.037(4) Uiso 1 1 d . . .
H92 H 0.5081(12) 0.501(2) 0.7964(11) 0.035(4) Uiso 1 1 d . . .
H93 H 0.4663(12) 0.665(2) 0.8430(12) 0.039(4) Uiso 1 1 d . . .
C10 C 0.65453(10) 0.60695(17) 0.98019(9) 0.0314(3) Uani 1 1 d . . .
H101 H 0.6463(12) 0.479(2) 0.9788(12) 0.039(4) Uiso 1 1 d . . .
H102 H 0.7279(13) 0.631(2) 1.0245(12) 0.038(4) Uiso 1 1 d . . .
H103 H 0.6072(13) 0.661(2) 1.0138(12) 0.044(4) Uiso 1 1 d . . .
C11 C 0.78144(7) 0.76416(13) 0.82605(8) 0.0193(2) Uani 1 1 d . . .
H11 H 0.8234(10) 0.7123(17) 0.7869(10) 0.019(3) Uiso 1 1 d . . .
C12 C 0.73779(9) 0.93673(14) 0.77469(9) 0.0257(2) Uani 1 1 d . . .
H121 H 0.6848(12) 0.917(2) 0.7046(12) 0.034(4) Uiso 1 1 d . . .
H122 H 0.7084(11) 1.0027(19) 0.8176(11) 0.030(3) Uiso 1 1 d . . .
H123 H 0.7946(12) 1.005(2) 0.7660(12) 0.037(4) Uiso 1 1 d . . .
C13 C 0.85506(9) 0.79239(16) 0.93809(9) 0.0292(2) Uani 1 1 d . . .
H131 H 0.8187(12) 0.849(2) 0.9821(12) 0.034(4) Uiso 1 1 d . . .
H132 H 0.8861(12) 0.682(2) 0.9718(12) 0.039(4) Uiso 1 1 d . . .
H133 H 0.9113(13) 0.867(2) 0.9364(12) 0.041(4) Uiso 1 1 d . . .

loop_
_atom_site_aniso_label
_atom_site_aniso_U_11
_atom_site_aniso_U_22
_atom_site_aniso_U_33
_atom_site_aniso_U_23
_atom_site_aniso_U_13
_atom_site_aniso_U_12
F 0.0317(3) 0.0355(4) 0.0190(3) -0.0062(2) 0.0103(3) 0.0009(3)
N 0.0157(3) 0.0148(4) 0.0173(3) -0.0009(3) 0.0052(3) 0.0006(3)
B 0.0194(5) 0.0182(5) 0.0167(4) 0.0006(4) 0.0033(4) 0.0003(4)
O1 0.0190(3) 0.0223(3) 0.0172(3) -0.0031(3) 0.0004(3) 0.0028(3)
O2 0.0245(4) 0.0306(4) 0.0199(3) -0.0075(3) -0.0010(3) 0.0063(3)
C1 0.0171(4) 0.0145(4) 0.0177(4) -0.0004(3) 0.0044(3) 0.0005(3)
C2 0.0177(4) 0.0148(4) 0.0172(4) -0.0013(3) 0.0040(3) -0.0007(3)
C3 0.0233(5) 0.0203(4) 0.0184(4) -0.0032(3) 0.0075(4) -0.0017(4)
C4 0.0212(5) 0.0289(5) 0.0299(5) -0.0046(4) 0.0110(4) 0.0021(4)
C5 0.0175(4) 0.0312(5) 0.0297(5) -0.0001(4) 0.0044(4) 0.0045(4)
C6 0.0190(4) 0.0235(5) 0.0195(4) 0.0000(4) 0.0031(4) 0.0022(4)
C7 0.0198(4) 0.0165(4) 0.0173(4) 0.0014(3) 0.0063(3) 0.0023(3)
C8 0.0215(4) 0.0200(4) 0.0228(4) -0.0026(4) 0.0100(4) 0.0016(4)
C9 0.0199(5) 0.0273(5) 0.0387(6) -0.0060(5) 0.0132(4) -0.0004(4)
C10 0.0395(6) 0.0358(6) 0.0248(5) 0.0018(4) 0.0186(5) 0.0065(5)
C11 0.0164(4) 0.0178(4) 0.0213(4) -0.0030(3) 0.0038(3) -0.0017(3)
C12 0.0263(5) 0.0184(5) 0.0310(5) 0.0015(4) 0.0087(4) -0.0020(4)
C13 0.0217(5) 0.0301(6) 0.0276(5) -0.0073(4) -0.0013(4) -0.0017(4)

loop_
_atom_type_symbol
_atom_type_description
_atom_type_scat_dispersion_real
_atom_type_scat_dispersion_imag
_atom_type_scat_source
C C 0.0033 0.0016 'International Tables Vol C Tables 4.2.6.8 and 6.1.1.4'
H H 0.0000 0.0000 'International Tables Vol C Tables 4.2.6.8 and 6.1.1.4'
B B 0.0013 0.0007 'International Tables Vol C Tables 4.2.6.8 and 6.1.1.4'
N N 0.0061 0.0033 'International Tables Vol C Tables 4.2.6.8 and 6.1.1.4'
O O 0.0106 0.0060 'International Tables Vol C Tables 4.2.6.8 and 6.1.1.4'
F F 0.0171 0.0103 'International Tables Vol C Tables 4.2.6.8 and 6.1.1.4'

loop_
_geom_angle_atom_site_label_1
_geom_angle_atom_site_label_2
_geom_angle_atom_site_label_3
_geom_angle
_geom_angle_site_symmetry_1
_geom_angle_site_symmetry_3
_geom_angle_publ_flag
C7 N C11 112.71(7) . . ?
C7 N C8 111.60(7) . . ?
C11 N C8 114.69(7) . . ?
O1 B O2 120.42(9) . . ?
O1 B C2 121.39(8) . . ?
O2 B C2 118.18(9) . . ?
B O1 H01 112.6(11) . . ?
B O2 H02 111.9(11) . . ?
C6 C1 C2 120.40(9) . . ?
C6 C1 C7 116.13(8) . . ?
C2 C1 C7 123.36(8) . . ?
C3 C2 C1 114.89(8) . . ?
C3 C2 B 120.91(8) . . ?
C1 C2 B 124.15(8) . . ?
F C3 C4 115.63(9) . . ?
F C3 C2 118.79(9) . . ?
C4 C3 C2 125.57(9) . . ?
C3 C4 C5 117.98(10) . . ?
C3 C4 H4 119.6(8) . . ?
C5 C4 H4 122.4(8) . . ?
C4 C5 C6 119.56(9) . . ?
C4 C5 H5 120.0(9) . . ?
C6 C5 H5 120.4(9) . . ?
C5 C6 C1 121.56(9) . . ?
C5 C6 H6 119.4(8) . . ?
C1 C6 H6 119.0(8) . . ?
N C7 C1 114.66(8) . . ?
N C7 H71 106.9(8) . . ?
C1 C7 H71 110.4(8) . . ?
N C7 H72 110.9(8) . . ?
C1 C7 H72 107.3(8) . . ?
H71 C7 H72 106.5(11) . . ?
N C8 C9 109.79(8) . . ?
N C8 C10 115.74(8) . . ?
C9 C8 C10 109.25(9) . . ?
N C8 H8 105.4(8) . . ?
C9 C8 H8 107.4(8) . . ?
C10 C8 H8 108.9(8) . . ?
C8 C9 H91 111.0(9) . . ?
C8 C9 H92 110.9(9) . . ?
H91 C9 H92 109.1(12) . . ?
C8 C9 H93 109.1(9) . . ?
H91 C9 H93 108.1(13) . . ?
H92 C9 H93 108.6(13) . . ?
C8 C10 H101 111.7(9) . . ?
C8 C10 H102 113.0(9) . . ?
H101 C10 H102 106.2(13) . . ?
C8 C10 H103 107.7(9) . . ?
H101 C10 H103 109.4(13) . . ?
H102 C10 H103 108.6(13) . . ?
N C11 C12 110.95(8) . . ?
N C11 C13 114.87(9) . . ?
C12 C11 C13 110.69(9) . . ?
N C11 H11 104.7(7) . . ?
C12 C11 H11 107.7(7) . . ?
C13 C11 H11 107.4(7) . . ?
C11 C12 H121 110.5(9) . . ?
C11 C12 H122 110.7(8) . . ?
H121 C12 H122 110.6(12) . . ?
C11 C12 H123 108.9(9) . . ?
H121 C12 H123 107.5(12) . . ?
H122 C12 H123 108.5(12) . . ?
C11 C13 H131 112.1(9) . . ?
C11 C13 H132 111.7(9) . . ?
H131 C13 H132 108.3(12) . . ?
C11 C13 H133 107.7(10) . . ?
H131 C13 H133 108.9(13) . . ?
H132 C13 H133 108.0(13) . . ?

loop_
_geom_bond_atom_site_label_1
_geom_bond_atom_site_label_2
_geom_bond_distance
_geom_bond_site_symmetry_2
_geom_bond_publ_flag
F C3 1.3591(11) . ?
N C7 1.4837(12) . ?
N C11 1.4907(12) . ?
N C8 1.5042(12) . ?
B O1 1.3547(13) . ?
B O2 1.3581(13) . ?
B C2 1.5965(14) . ?
O1 H01 0.960(19) . ?
O2 H02 0.895(18) . ?
C1 C6 1.3981(13) . ?
C1 C2 1.4204(12) . ?
C1 C7 1.5171(13) . ?
C2 C3 1.3943(14) . ?
C3 C4 1.3822(15) . ?
C4 C5 1.3824(16) . ?
C4 H4 0.998(14) . ?
C5 C6 1.3875(15) . ?
C5 H5 0.992(16) . ?
C6 H6 0.969(14) . ?
C7 H71 0.978(13) . ?
C7 H72 0.991(13) . ?
C8 C9 1.5261(15) . ?
C8 C10 1.5307(15) . ?
C8 H8 0.978(14) . ?
C9 H91 1.004(16) . ?
C9 H92 0.996(16) . ?
C9 H93 0.996(15) . ?
C10 H101 0.989(17) . ?
C10 H102 0.991(16) . ?
C10 H103 1.015(17) . ?
C11 C12 1.5242(14) . ?
C11 C13 1.5287(14) . ?
C11 H11 1.004(13) . ?
C12 H121 0.991(15) . ?
C12 H122 0.970(14) . ?
C12 H123 0.983(16) . ?
C13 H131 1.013(15) . ?
C13 H132 0.993(16) . ?
C13 H133 0.971(17) . ?

loop_
_geom_hbond_atom_site_label_D
_geom_hbond_atom_site_label_H
_geom_hbond_atom_site_label_A
_geom_hbond_distance_DH
_geom_hbond_distance_HA
_geom_hbond_distance_DA
_geom_hbond_angle_DHA
_geom_hbond_site_symmetry_A
O1 H01 N 0.960(19) 1.659(19) 2.6069(11) 168.5(17) .
O2 H02 O1 0.895(18) 1.872(19) 2.7646(11) 174.9(17) 3_666

loop_
_geom_torsion_atom_site_label_1
_geom_torsion_atom_site_label_2
_geom_torsion_atom_site_label_3
_geom_torsion_atom_site_label_4
_geom_torsion
_geom_torsion_site_symmetry_1
_geom_torsion_site_symmetry_2
_geom_torsion_site_symmetry_3
_geom_torsion_site_symmetry_4
_geom_torsion_publ_flag
C6 C1 C2 C3 -1.12(13) . . . . ?
C7 C1 C2 C3 -177.09(9) . . . . ?
C6 C1 C2 B 176.54(9) . . . . ?
C7 C1 C2 B 0.58(14) . . . . ?
O1 B C2 C3 -155.70(10) . . . . ?
O2 B C2 C3 25.22(14) . . . . ?
O1 B C2 C1 26.77(15) . . . . ?
O2 B C2 C1 -152.31(10) . . . . ?
C1 C2 C3 F -177.32(8) . . . . ?
B C2 C3 F 4.93(14) . . . . ?
C1 C2 C3 C4 2.24(15) . . . . ?
B C2 C3 C4 -175.51(10) . . . . ?
F C3 C4 C5 177.99(10) . . . . ?
C2 C3 C4 C5 -1.59(17) . . . . ?
C3 C4 C5 C6 -0.26(17) . . . . ?
C4 C5 C6 C1 1.26(17) . . . . ?
C2 C1 C6 C5 -0.52(15) . . . . ?
C7 C1 C6 C5 175.72(10) . . . . ?
C11 N C7 C1 -52.79(10) . . . . ?
C8 N C7 C1 176.46(8) . . . . ?
C6 C1 C7 N 121.99(9) . . . . ?
C2 C1 C7 N -61.89(12) . . . . ?
C7 N C8 C9 -86.74(10) . . . . ?
C11 N C8 C9 143.54(9) . . . . ?
C7 N C8 C10 37.50(12) . . . . ?
C11 N C8 C10 -92.23(11) . . . . ?
C7 N C11 C12 163.88(8) . . . . ?
C8 N C11 C12 -66.95(10) . . . . ?
C7 N C11 C13 -69.64(11) . . . . ?
C8 N C11 C13 59.53(11) . . . . ?

loop_
_cod_related_entry_id
_cod_related_entry_database
_cod_related_entry_code
1 ChemSpider 21119848
